data_2214599
loop_
_publ_author_name
'Xiang-Chao Zeng'
'Jing Zeng'
'Xia Li'
'Xin Ling'

_publ_section_title
;
 Methyl 2-(4,5-dibromo-1<i>H</i>-pyrrole-2-carboxamido)propionate
;
_journal_coeditor_code CV2266
_journal_issue 8
_journal_name_full 'Acta Crystallographica Section E'
_journal_page_first o3424
_journal_page_last o3424
_journal_paper_doi 10.1107/S1600536807032497
_journal_volume 63
_journal_year 2007
_chemical_formula_iupac 'C9 H10 Br2 N2 O3'
_chemical_formula_moiety 'C9 H10 Br2 N2 O3'
_chemical_formula_sum 'C9 H10 Br2 N2 O3'
_chemical_formula_weight 354.01
_chemical_melting_point 485
_chemical_name_systematic
;
Methyl 2-(4,5-dibromo-1H-pyrrole-2-carboxamido)propionate
;
_space_group_IT_number 33
_symmetry_cell_setting orthorhombic
_symmetry_space_group_name_Hall 'P 2c -2n'
_symmetry_space_group_name_H-M 'P n a 21'
_atom_sites_solution_hydrogens geom
_atom_sites_solution_primary direct
_atom_sites_solution_secondary difmap
_audit_creation_method SHELXL-97
_cell_angle_alpha 90.00
_cell_angle_beta 90.00
_cell_angle_gamma 90.00
_cell_formula_units_Z 8
_cell_length_a 15.8880(16)
_cell_length_b 6.1274(6)
_cell_length_c 24.593(3)
_cell_measurement_reflns_used 5810
_cell_measurement_temperature 173(2)
_cell_measurement_theta_max 26.75
_cell_measurement_theta_min 2.56
_cell_volume 2394.2(4)
_computing_cell_refinement 'SAINT-Plus (Bruker, 1999)'
_computing_data_collection 'SMART (Bruker, 1999)'
_computing_data_reduction SAINT-Plus
_computing_molecular_graphics 'SHELXTL (Bruker, 1997)'
_computing_publication_material SHELXTL
_computing_structure_refinement 'SHELXL97 (Sheldrick, 1997)'
_computing_structure_solution 'SHELXS97 (Sheldrick, 1997)'
_diffrn_ambient_temperature 173(2)
_diffrn_measured_fraction_theta_full 0.997
_diffrn_measured_fraction_theta_max 0.997
_diffrn_measurement_device_type 'Bruker SMART 1K CCD area-detector'
_diffrn_measurement_method '\f and \w'
_diffrn_radiation_monochromator graphite
_diffrn_radiation_source 'fine-focus sealed tube'
_diffrn_radiation_type MoK\a
_diffrn_radiation_wavelength 0.71073
_diffrn_reflns_av_R_equivalents 0.0532
_diffrn_reflns_av_sigmaI/netI 0.0522
_diffrn_reflns_limit_h_max 20
_diffrn_reflns_limit_h_min -20
_diffrn_reflns_limit_k_max 7
_diffrn_reflns_limit_k_min -7
_diffrn_reflns_limit_l_max 31
_diffrn_reflns_limit_l_min -30
_diffrn_reflns_number 18530
_diffrn_reflns_theta_full 26.95
_diffrn_reflns_theta_max 26.95
_diffrn_reflns_theta_min 1.66
_diffrn_standards_number 0
_exptl_absorpt_coefficient_mu 6.765
_exptl_absorpt_correction_T_max 0.2722
_exptl_absorpt_correction_T_min 0.1590
_exptl_absorpt_correction_type multi-scan
_exptl_absorpt_process_details '(SADABS; Sheldrick, 1996)'
_exptl_crystal_colour colourless
_exptl_crystal_density_diffrn 1.964
_exptl_crystal_density_method 'not measured'
_exptl_crystal_description plate
_exptl_crystal_F_000 1376
_exptl_crystal_size_max 0.43
_exptl_crystal_size_mid 0.40
_exptl_crystal_size_min 0.26
_refine_diff_density_max 2.347
_refine_diff_density_min -0.877
_refine_ls_abs_structure_details 'Flack (1983), 2453 Friedel pairs'
_refine_ls_abs_structure_Flack 0.592(16)
_refine_ls_extinction_method none
_refine_ls_goodness_of_fit_ref 1.094
_refine_ls_hydrogen_treatment constr
_refine_ls_matrix_type full
_refine_ls_number_parameters 294
_refine_ls_number_reflns 5111
_refine_ls_number_restraints 1
_refine_ls_restrained_S_all 1.094
_refine_ls_R_factor_all 0.0684
_refine_ls_R_factor_gt 0.0524
_refine_ls_shift/su_max 0.001
_refine_ls_shift/su_mean 0.000
_refine_ls_structure_factor_coef Fsqd
_refine_ls_weighting_details 'calc w=1/[\s^2^(Fo^2^)+(0.0945P)^2^+0.3872P] where P=(Fo^2^+2Fc^2^)/3'
_refine_ls_weighting_scheme calc
_refine_ls_wR_factor_gt 0.1371
_refine_ls_wR_factor_ref 0.1483
_reflns_number_gt 4233
_reflns_number_total 5111
_reflns_threshold_expression I>2\s(I)
_cod_data_source_file cv2266.cif
_cod_data_source_block I
_cod_database_code 2214599
_cod_database_fobs_code 2214599

loop_
_symmetry_equiv_pos_as_xyz
'x, y, z'
'-x, -y, z+1/2'
'x+1/2, -y+1/2, z'
'-x+1/2, y+1/2, z+1/2'

loop_
_atom_site_type_symbol
_atom_site_label
_atom_site_fract_x
_atom_site_fract_y
_atom_site_fract_z
_atom_site_U_iso_or_equiv
_atom_site_adp_type
_atom_site_calc_flag
_atom_site_refinement_flags
_atom_site_occupancy
Br Br4 0.47977(6) 0.33319(16) 0.71923(3) 0.0387(2) Uani d . 1
Br Br3 0.36898(6) -0.12861(15) 0.66069(4) 0.0396(2) Uani d . 1
C C12 0.4929(5) 0.3982(13) 0.6001(4) 0.0233(16) Uani d . 1
H H12 0.5234 0.5315 0.6017 0.028 Uiso calc R 1
O O4 0.4423(3) 0.2217(9) 0.4619(2) 0.0237(12) Uani d . 1
C C17 0.5665(5) 0.7947(12) 0.4204(4) 0.0285(18) Uani d . 1
H H17A 0.6201 0.8080 0.4399 0.043 Uiso calc R 1
H H17B 0.5255 0.8965 0.4360 0.043 Uiso calc R 1
H H17C 0.5751 0.8293 0.3819 0.043 Uiso calc R 1
C C14 0.4777(4) 0.3376(12) 0.4973(3) 0.0180(15) Uani d . 1
N N4 0.5247(4) 0.5104(10) 0.4832(3) 0.0191(13) Uani d . 1
H H4 0.5496 0.5890 0.5085 0.023 Uiso calc R 1
C C10 0.4226(5) 0.0981(13) 0.6243(3) 0.0211(15) Uani d . 1
C C15 0.5345(4) 0.5679(13) 0.4257(3) 0.0205(15) Uani d . 1
H H15 0.4781 0.5591 0.4077 0.025 Uiso calc R 1
C C11 0.4642(5) 0.2747(13) 0.6445(3) 0.0251(17) Uani d . 1
N N3 0.4262(4) 0.1053(10) 0.5702(3) 0.0199(13) Uani d . 1
H H3A 0.4048 0.0075 0.5480 0.024 Uiso calc R 1
C C13 0.4689(4) 0.2907(12) 0.5548(3) 0.0187(15) Uani d . 1
O O5 0.6450(4) 0.2933(9) 0.4192(2) 0.0271(12) Uani d . 1
O O6 0.5853(4) 0.4267(9) 0.3443(2) 0.0275(12) Uani d . 1
C C16 0.5944(4) 0.4079(11) 0.3973(3) 0.0172(14) Uani d . 1
C C18 0.6420(6) 0.2931(16) 0.3116(4) 0.036(2) Uani d . 1
H H18A 0.6316 0.1385 0.3193 0.054 Uiso calc R 1
H H18B 0.7004 0.3292 0.3207 0.054 Uiso calc R 1
H H18C 0.6320 0.3219 0.2730 0.054 Uiso calc R 1
Br Br1 0.40261(6) 0.14472(15) 0.32146(4) 0.0364(2) Uani d . 1
Br Br2 0.27815(6) -0.30292(15) 0.26376(3) 0.0382(2) Uani d . 1
C C3 0.2788(5) -0.3833(13) 0.3805(3) 0.0227(16) Uani d . 1
H H3 0.2475 -0.5152 0.3789 0.027 Uiso calc R 1
C C5 0.3026(4) -0.3344(11) 0.4843(3) 0.0162(14) Uani d . 1
C C2 0.3038(5) -0.2547(14) 0.3366(3) 0.0251(17) Uani d . 1
N N2 0.2550(4) -0.5115(10) 0.4979(2) 0.0210(13) Uani d . 1
H H2 0.2306 -0.5897 0.4723 0.025 Uiso calc R 1
C C6 0.2446(5) -0.5711(12) 0.5552(3) 0.0203(15) Uani d . 1
H H6 0.3004 -0.5624 0.5740 0.024 Uiso calc R 1
N N1 0.3516(4) -0.0987(10) 0.4115(2) 0.0184(12) Uani d . 1
H H1 0.3768 -0.0064 0.4335 0.022 Uiso calc R 1
C C4 0.3084(5) -0.2816(13) 0.4269(3) 0.0202(15) Uani d . 1
O O1 0.3378(3) -0.2291(9) 0.5192(2) 0.0252(12) Uani d . 1
O O2 0.1322(4) -0.2991(9) 0.5614(2) 0.0269(12) Uani d . 1
C C7 0.1833(5) -0.4166(12) 0.5826(3) 0.0202(15) Uani d . 1
O O3 0.1928(4) -0.4370(10) 0.6358(2) 0.0306(13) Uani d . 1
C C9 0.1369(6) -0.3109(15) 0.6690(3) 0.033(2) Uani d . 1
H H9A 0.1523 -0.1564 0.6667 0.049 Uiso calc R 1
H H9B 0.1411 -0.3600 0.7068 0.049 Uiso calc R 1
H H9C 0.0790 -0.3302 0.6561 0.049 Uiso calc R 1
C C1 0.3490(5) -0.0837(13) 0.3566(3) 0.0223(15) Uani d . 1
C C8 0.2118(6) -0.8018(13) 0.5586(4) 0.0299(19) Uani d . 1
H H8A 0.1564 -0.8097 0.5412 0.045 Uiso calc R 1
H H8B 0.2068 -0.8449 0.5968 0.045 Uiso calc R 1
H H8C 0.2508 -0.9004 0.5400 0.045 Uiso calc R 1

loop_
_atom_site_aniso_label
_atom_site_aniso_U_11
_atom_site_aniso_U_22
_atom_site_aniso_U_33
_atom_site_aniso_U_12
_atom_site_aniso_U_13
_atom_site_aniso_U_23
Br4 0.0490(5) 0.0491(5) 0.0180(4) -0.0051(4) -0.0040(4) -0.0074(4)
Br3 0.0530(6) 0.0371(5) 0.0288(5) -0.0080(4) 0.0053(4) 0.0061(4)
C12 0.020(3) 0.023(4) 0.027(4) -0.001(3) 0.003(3) -0.004(3)
O4 0.031(3) 0.022(3) 0.018(3) -0.009(2) -0.003(2) -0.002(2)
C17 0.036(4) 0.021(4) 0.028(4) 0.001(3) -0.003(3) 0.000(3)
C14 0.018(3) 0.018(3) 0.018(4) 0.006(3) 0.003(3) -0.001(3)
N4 0.018(3) 0.018(3) 0.022(3) -0.003(2) 0.004(2) -0.005(2)
C10 0.023(4) 0.026(4) 0.014(4) 0.002(3) 0.001(3) 0.003(3)
C15 0.018(3) 0.025(4) 0.019(4) 0.004(3) 0.003(3) 0.000(3)
C11 0.025(4) 0.034(4) 0.016(4) 0.000(3) -0.002(3) -0.004(3)
N3 0.017(3) 0.024(3) 0.019(3) -0.002(2) 0.001(3) -0.001(3)
C13 0.013(3) 0.016(4) 0.027(4) 0.006(3) 0.004(3) 0.001(3)
O5 0.033(3) 0.025(3) 0.023(3) 0.010(2) 0.001(2) 0.004(2)
O6 0.037(3) 0.031(3) 0.015(3) 0.016(3) 0.002(2) 0.000(2)
C16 0.021(3) 0.015(3) 0.016(3) 0.001(3) 0.002(3) -0.001(3)
C18 0.043(5) 0.047(5) 0.018(5) 0.021(4) 0.011(4) -0.001(4)
Br1 0.0495(5) 0.0368(5) 0.0231(4) -0.0152(4) -0.0014(4) 0.0042(4)
Br2 0.0462(5) 0.0514(5) 0.0172(4) -0.0163(4) -0.0014(4) -0.0087(4)
C3 0.025(4) 0.021(4) 0.022(4) -0.010(3) 0.001(3) -0.007(3)
C5 0.015(3) 0.013(3) 0.021(4) -0.001(3) 0.004(3) -0.004(3)
C2 0.029(4) 0.030(4) 0.016(4) -0.005(4) 0.000(3) -0.010(3)
N2 0.028(3) 0.017(3) 0.018(3) -0.005(2) 0.004(3) -0.005(2)
C6 0.020(3) 0.015(4) 0.025(4) -0.001(3) -0.001(3) -0.002(3)
N1 0.021(3) 0.019(3) 0.015(3) -0.005(2) -0.004(2) -0.002(2)
C4 0.027(4) 0.027(4) 0.007(3) -0.007(3) 0.003(3) -0.004(3)
O1 0.032(3) 0.022(3) 0.021(3) -0.010(2) -0.002(2) -0.002(2)
O2 0.036(3) 0.026(3) 0.019(3) 0.008(2) 0.000(2) 0.003(2)
C7 0.025(4) 0.016(3) 0.020(4) -0.004(3) 0.002(3) 0.002(3)
O3 0.041(3) 0.034(3) 0.016(3) 0.013(3) 0.002(2) 0.010(2)
C9 0.043(5) 0.042(5) 0.013(4) 0.013(4) 0.011(4) 0.001(3)
C1 0.025(4) 0.028(4) 0.014(4) -0.006(3) 0.002(3) 0.001(3)
C8 0.037(5) 0.018(4) 0.035(5) -0.003(3) 0.001(4) 0.008(3)

loop_
_atom_type_symbol
_atom_type_description
_atom_type_scat_dispersion_real
_atom_type_scat_dispersion_imag
_atom_type_scat_source
C C 0.0033 0.0016 'International Tables Vol C Tables 4.2.6.8 and 6.1.1.4'
H H 0.0000 0.0000 'International Tables Vol C Tables 4.2.6.8 and 6.1.1.4'
N N 0.0061 0.0033 'International Tables Vol C Tables 4.2.6.8 and 6.1.1.4'
O O 0.0106 0.0060 'International Tables Vol C Tables 4.2.6.8 and 6.1.1.4'
Br Br -0.2901 2.4595 'International Tables Vol C Tables 4.2.6.8 and 6.1.1.4'

loop_
_geom_angle_atom_site_label_1
_geom_angle_atom_site_label_2
_geom_angle_atom_site_label_3
_geom_angle
C13 C12 C11 106.6(7)
C13 C12 H12 126.7
C11 C12 H12 126.7
C15 C17 H17A 109.5
C15 C17 H17B 109.5
H17A C17 H17B 109.5
C15 C17 H17C 109.5
H17A C17 H17C 109.5
H17B C17 H17C 109.5
O4 C14 N4 121.1(7)
O4 C14 C13 121.4(7)
N4 C14 C13 117.5(7)
C14 N4 C15 119.9(6)
C14 N4 H4 120.1
C15 N4 H4 120.1
N3 C10 C11 108.5(7)
N3 C10 Br3 121.7(6)
C11 C10 Br3 129.9(6)
N4 C15 C17 110.2(7)
N4 C15 C16 110.5(6)
C17 C15 C16 110.2(6)
N4 C15 H15 108.6
C17 C15 H15 108.6
C16 C15 H15 108.6
C10 C11 C12 107.6(7)
C10 C11 Br4 124.7(6)
C12 C11 Br4 127.7(6)
C10 N3 C13 108.8(7)
C10 N3 H3A 125.6
C13 N3 H3A 125.6
C12 C13 N3 108.4(7)
C12 C13 C14 132.9(7)
N3 C13 C14 118.6(7)
C16 O6 C18 115.4(6)
O5 C16 O6 124.8(7)
O5 C16 C15 126.0(7)
O6 C16 C15 109.1(6)
O6 C18 H18A 109.5
O6 C18 H18B 109.5
H18A C18 H18B 109.5
O6 C18 H18C 109.5
H18A C18 H18C 109.5
H18B C18 H18C 109.5
C4 C3 C2 106.7(7)
C4 C3 H3 126.6
C2 C3 H3 126.6
O1 C5 N2 120.4(7)
O1 C5 C4 122.8(7)
N2 C5 C4 116.8(6)
C1 C2 C3 107.8(7)
C1 C2 Br2 125.8(6)
C3 C2 Br2 126.4(6)
C5 N2 C6 119.7(6)
C5 N2 H2 120.1
C6 N2 H2 120.1
N2 C6 C8 109.0(6)
N2 C6 C7 110.1(6)
C8 C6 C7 109.8(6)
N2 C6 H6 109.3
C8 C6 H6 109.3
C7 C6 H6 109.3
C1 N1 C4 108.5(6)
C1 N1 H1 125.8
C4 N1 H1 125.8
N1 C4 C3 108.1(7)
N1 C4 C5 119.0(6)
C3 C4 C5 132.9(7)
O2 C7 O3 124.1(7)
O2 C7 C6 128.0(7)
O3 C7 C6 107.9(6)
C7 O3 C9 116.2(6)
O3 C9 H9A 109.5
O3 C9 H9B 109.5
H9A C9 H9B 109.5
O3 C9 H9C 109.5
H9A C9 H9C 109.5
H9B C9 H9C 109.5
N1 C1 C2 108.9(7)
N1 C1 Br1 120.2(6)
C2 C1 Br1 130.9(6)
C6 C8 H8A 109.5
C6 C8 H8B 109.5
H8A C8 H8B 109.5
C6 C8 H8C 109.5
H8A C8 H8C 109.5
H8B C8 H8C 109.5

loop_
_geom_bond_atom_site_label_1
_geom_bond_atom_site_label_2
_geom_bond_distance
Br4 C11 1.889(8)
Br3 C10 1.859(8)
C12 C13 1.350(12)
C12 C11 1.404(12)
C12 H12 0.9500
O4 C14 1.256(9)
C17 C15 1.486(11)
C17 H17A 0.9800
C17 H17B 0.9800
C17 H17C 0.9800
C14 N4 1.341(9)
C14 C13 1.450(11)
N4 C15 1.468(10)
N4 H4 0.8800
C10 N3 1.332(10)
C10 C11 1.362(11)
C15 C16 1.534(10)
C15 H15 1.0000
N3 C13 1.376(10)
N3 H3A 0.8800
O5 C16 1.196(9)
O6 C16 1.317(9)
O6 C18 1.458(9)
C18 H18A 0.9800
C18 H18B 0.9800
C18 H18C 0.9800
Br1 C1 1.853(7)
Br2 C2 1.861(8)
C3 C4 1.382(10)
C3 C2 1.394(12)
C3 H3 0.9500
C5 O1 1.210(9)
C5 N2 1.364(9)
C5 C4 1.451(10)
C2 C1 1.362(11)
N2 C6 1.467(10)
N2 H2 0.8800
C6 C8 1.509(10)
C6 C7 1.516(10)
C6 H6 1.0000
N1 C1 1.352(10)
N1 C4 1.368(10)
N1 H1 0.8800
O2 C7 1.203(9)
C7 O3 1.322(9)
O3 C9 1.433(10)
C9 H9A 0.9800
C9 H9B 0.9800
C9 H9C 0.9800
C8 H8A 0.9800
C8 H8B 0.9800
C8 H8C 0.9800

loop_
_geom_hbond_atom_site_label_D
_geom_hbond_atom_site_label_H
_geom_hbond_atom_site_label_A
_geom_hbond_site_symmetry_A
_geom_hbond_distance_DH
_geom_hbond_distance_HA
_geom_hbond_distance_DA
_geom_hbond_angle_DHA
N4 H4 O2 3 0.88 2.25 3.122(8) 169
N3 H3A O1 . 0.88 1.93 2.784(8) 162
N2 H2 O5 3_445 0.88 2.26 3.127(8) 168
N1 H1 O4 . 0.88 1.88 2.734(8) 164

loop_
_geom_torsion_atom_site_label_1
_geom_torsion_atom_site_label_2
_geom_torsion_atom_site_label_3
_geom_torsion_atom_site_label_4
_geom_torsion
O4 C14 N4 C15 0.8(10)
C13 C14 N4 C15 -178.8(6)
C14 N4 C15 C17 163.4(6)
C14 N4 C15 C16 -74.6(8)
N3 C10 C11 C12 1.4(9)
Br3 C10 C11 C12 -179.7(6)
N3 C10 C11 Br4 -178.0(6)
Br3 C10 C11 Br4 0.9(11)
C13 C12 C11 C10 -0.9(9)
C13 C12 C11 Br4 178.5(6)
C11 C10 N3 C13 -1.4(9)
Br3 C10 N3 C13 179.6(5)
C11 C12 C13 N3 0.1(8)
C11 C12 C13 C14 178.1(8)
C10 N3 C13 C12 0.8(8)
C10 N3 C13 C14 -177.6(6)
O4 C14 C13 C12 -172.8(8)
N4 C14 C13 C12 6.9(12)
O4 C14 C13 N3 5.1(10)
N4 C14 C13 N3 -175.2(6)
C18 O6 C16 O5 0.7(12)
C18 O6 C16 C15 176.5(7)
N4 C15 C16 O5 -20.3(11)
C17 C15 C16 O5 101.7(9)
N4 C15 C16 O6 163.9(6)
C17 C15 C16 O6 -74.1(8)
C4 C3 C2 C1 1.4(9)
C4 C3 C2 Br2 -177.2(6)
O1 C5 N2 C6 1.6(11)
C4 C5 N2 C6 -178.5(7)
C5 N2 C6 C8 -163.9(7)
C5 N2 C6 C7 75.7(8)
C1 N1 C4 C3 0.4(9)
C1 N1 C4 C5 179.6(7)
C2 C3 C4 N1 -1.1(9)
C2 C3 C4 C5 179.8(9)
O1 C5 C4 N1 -3.6(12)
N2 C5 C4 N1 176.5(6)
O1 C5 C4 C3 175.4(8)
N2 C5 C4 C3 -4.5(13)
N2 C6 C7 O2 18.8(11)
C8 C6 C7 O2 -101.1(10)
N2 C6 C7 O3 -163.4(6)
C8 C6 C7 O3 76.6(8)
O2 C7 O3 C9 0.9(12)
C6 C7 O3 C9 -177.0(7)
C4 N1 C1 C2 0.5(9)
C4 N1 C1 Br1 -179.3(5)
C3 C2 C1 N1 -1.2(10)
Br2 C2 C1 N1 177.4(6)
C3 C2 C1 Br1 178.5(6)
Br2 C2 C1 Br1 -2.9(12)
